data_4024985
loop_
_publ_author_name
'Jarugu Narasimha Moorthy'
'Palani Natarajan'
'Paloth Venugopalan'

_publ_contact_author_address
;Departmet of chemistry
Indian Institute of Technology - Kanpur
Kanpur - 208 016
INDIA
;
_publ_contact_author_email moorthy@iitk.ac.in
_publ_contact_author_fax +915122597436
_publ_contact_author_name 'Prof. J. N. Moorthy'
_publ_contact_author_phone +915122597498
_publ_section_title
;
Abundant Lattice Inclusion Phenomenon with Sterically Hindered and
Inherently Shape-Selective Tetraarylpyrenes
;
_journal_name_full 'Journal of Organic Chemistry'
_journal_page_first 8566
_journal_page_last 8577
_journal_paper_doi 10.1021/jo901465f
_journal_volume 74
_journal_year 2009
_chemical_formula_moiety 'C52 H50 O4, 2(C2 H6 S)'
_chemical_formula_sum 'C56 H62 O4 S2'
_chemical_formula_weight 863.20
_chemical_name_common tetra(2,6-dimethyl-4-methoxyphenyl)pyrene
_chemical_name_systematic
;
 tetra(2,6-dimethyl-4-methoxyphenyl)pyrene
;
_space_group_IT_number 14
_symmetry_cell_setting monoclinic
_symmetry_Int_Tables_number 14
_symmetry_space_group_name_Hall '-P 2ybc'
_symmetry_space_group_name_H-M 'P 1 21/c 1'
_atom_sites_solution_hydrogens geom
_atom_sites_solution_primary direct
_atom_sites_solution_secondary difmap
_audit_creation_method SHELXL-97
_cell_angle_alpha 90.00
_cell_angle_beta 100.255(2)
_cell_angle_gamma 90.00
_cell_formula_units_Z 2
_cell_length_a 12.2951(12)
_cell_length_b 17.3523(17)
_cell_length_c 11.3956(10)
_cell_measurement_reflns_used 2705
_cell_measurement_temperature 100(2)
_cell_measurement_theta_max 26.22
_cell_measurement_theta_min 2.35
_cell_volume 2392.4(4)
_computing_cell_refinement 'Bruker SAINT'
_computing_data_collection 'Bruker APEX'
_computing_data_reduction 'Bruker SAINT'
_computing_molecular_graphics 'SHELXL 5.1, XP (Sheldrick, 1994)'
_computing_publication_material SHELXS-97
_computing_structure_refinement 'SHELXL-97 (Sheldrick, 2008)'
_computing_structure_solution 'SHELXS-97 (Sheldrick, 2008)'
_diffrn_ambient_temperature 100(2)
_diffrn_measured_fraction_theta_full 0.996
_diffrn_measured_fraction_theta_max 0.996
_diffrn_measurement_device_type 'Bruker SMART APEX'
_diffrn_measurement_method 'phi and omega scans'
_diffrn_radiation_monochromator graphite
_diffrn_radiation_source 'fine-focus sealed tube'
_diffrn_radiation_type MoK\a
_diffrn_radiation_wavelength 0.71073
_diffrn_reflns_av_R_equivalents 0.0444
_diffrn_reflns_av_sigmaI/netI 0.0476
_diffrn_reflns_limit_h_max 14
_diffrn_reflns_limit_h_min -13
_diffrn_reflns_limit_k_max 20
_diffrn_reflns_limit_k_min -16
_diffrn_reflns_limit_l_max 13
_diffrn_reflns_limit_l_min -10
_diffrn_reflns_number 12241
_diffrn_reflns_theta_full 25.00
_diffrn_reflns_theta_max 25.00
_diffrn_reflns_theta_min 2.05
_exptl_absorpt_coefficient_mu 0.157
_exptl_absorpt_correction_type none
_exptl_crystal_colour 'color less'
_exptl_crystal_density_diffrn 1.198
_exptl_crystal_density_method 'not measured'
_exptl_crystal_description 'small plates'
_exptl_crystal_F_000 924
_exptl_crystal_size_max 0.2
_exptl_crystal_size_mid 0.1
_exptl_crystal_size_min 0.1
_refine_diff_density_max 0.252
_refine_diff_density_min -0.213
_refine_diff_density_rms 0.048
_refine_ls_extinction_method none
_refine_ls_goodness_of_fit_ref 1.044
_refine_ls_hydrogen_treatment constr
_refine_ls_matrix_type full
_refine_ls_number_parameters 288
_refine_ls_number_reflns 4196
_refine_ls_number_restraints 0
_refine_ls_restrained_S_all 1.044
_refine_ls_R_factor_all 0.0652
_refine_ls_R_factor_gt 0.0460
_refine_ls_shift/su_max 0.000
_refine_ls_shift/su_mean 0.000
_refine_ls_structure_factor_coef Fsqd
_refine_ls_weighting_details 'calc w=1/[\s^2^(Fo^2^)+(0.0667P)^2^+0.0000P] where P=(Fo^2^+2Fc^2^)/3'
_refine_ls_weighting_scheme calc
_refine_ls_wR_factor_gt 0.1138
_refine_ls_wR_factor_ref 0.1229
_reflns_number_gt 3125
_reflns_number_total 4196
_reflns_threshold_expression >2sigma(I)
_cod_data_source_file jo901465f_si_001_05.cif
_cod_data_source_block H2.G1
_cod_depositor_comments
;
The following automatic conversions were performed:
'_symmetry_cell_setting' value 'Monoclinic' changed to 'monoclinic'
according to '/home/saulius/struct/CIF-dictionaries/cif_core.dic'
dictionary named 'cif_core.dic' version 2.4.1 from 2010-06-29.

Automatic conversion script
Id: cif_fix_enum 1527 2010-12-29 10:47:43Z saulius 
;
_cod_original_sg_symbol_H-M 'P 21/c'
_cod_database_code 4024985

loop_
_symmetry_equiv_pos_as_xyz
'x, y, z'
'-x, y+1/2, -z+1/2'
'-x, -y, -z'
'x, -y-1/2, z-1/2'

loop_
_atom_site_label
_atom_site_type_symbol
_atom_site_fract_x
_atom_site_fract_y
_atom_site_fract_z
_atom_site_U_iso_or_equiv
_atom_site_adp_type
_atom_site_occupancy
_atom_site_symmetry_multiplicity
_atom_site_calc_flag
_atom_site_refinement_flags
_atom_site_disorder_assembly
_atom_site_disorder_group
S1 S 0.82202(5) 0.25173(3) 0.85396(5) 0.04309(19) Uani 1 1 d . . .
O1 O 0.44731(10) 0.34172(7) 1.28361(11) 0.0291(3) Uani 1 1 d . . .
O2 O 0.29913(13) -0.06908(8) 0.40526(12) 0.0403(4) Uani 1 1 d . . .
C1 C 0.04697(14) 0.01675(10) 0.98022(16) 0.0209(4) Uani 1 1 d . . .
C2 C 0.10724(14) 0.07662(10) 1.04856(15) 0.0210(4) Uani 1 1 d . . .
C3 C 0.20063(15) 0.10855(10) 1.00998(16) 0.0220(4) Uani 1 1 d . . .
C4 C 0.22925(15) 0.08200(10) 0.90425(16) 0.0247(4) Uani 1 1 d . . .
H4 H 0.2901 0.1038 0.8787 0.030 Uiso 1 1 calc R . .
C5 C 0.17117(15) 0.02465(10) 0.83541(16) 0.0227(4) Uani 1 1 d . . .
C6 C 0.07985(14) -0.01014(10) 0.87386(16) 0.0214(4) Uani 1 1 d . . .
C7 C 0.01912(14) -0.07181(10) 0.81000(16) 0.0237(4) Uani 1 1 d . . .
H7 H 0.0410 -0.0907 0.7415 0.028 Uiso 1 1 calc R . .
C8 C -0.06950(15) -0.10330(10) 0.84693(16) 0.0238(4) Uani 1 1 d . . .
H8 H -0.1070 -0.1435 0.8032 0.029 Uiso 1 1 calc R . .
C9 C 0.20713(15) -0.00064(10) 0.72273(16) 0.0227(4) Uani 1 1 d . . .
C10 C 0.15446(15) 0.02945(10) 0.61269(16) 0.0240(4) Uani 1 1 d . . .
C11 C 0.18928(16) 0.00548(11) 0.50875(17) 0.0273(5) Uani 1 1 d . . .
H11 H 0.1551 0.0252 0.4355 0.033 Uiso 1 1 calc R . .
C12 C 0.27430(16) -0.04739(11) 0.51330(17) 0.0289(5) Uani 1 1 d . . .
C13 C 0.32713(16) -0.07601(11) 0.62178(17) 0.0290(5) Uani 1 1 d . . .
H13 H 0.3853 -0.1106 0.6245 0.035 Uiso 1 1 calc R . .
C14 C 0.29355(15) -0.05326(11) 0.72708(16) 0.0261(4) Uani 1 1 d . . .
C15 C 0.35074(17) -0.08633(12) 0.84395(18) 0.0362(5) Uani 1 1 d . . .
H15A H 0.3951 -0.1296 0.8292 0.054 Uiso 1 1 calc R . .
H15B H 0.2965 -0.1029 0.8896 0.054 Uiso 1 1 calc R . .
H15C H 0.3971 -0.0477 0.8876 0.054 Uiso 1 1 calc R . .
C16 C 0.06384(16) 0.08824(11) 0.60669(17) 0.0307(5) Uani 1 1 d . . .
H16A H 0.0322 0.0980 0.5248 0.046 Uiso 1 1 calc R . .
H16B H 0.0937 0.1352 0.6436 0.046 Uiso 1 1 calc R . .
H16C H 0.0077 0.0690 0.6478 0.046 Uiso 1 1 calc R . .
C17 C 0.3937(2) -0.11654(16) 0.4063(2) 0.0596(7) Uani 1 1 d . . .
H17A H 0.4577 -0.0914 0.4506 0.089 Uiso 1 1 calc R . .
H17B H 0.4045 -0.1252 0.3260 0.089 Uiso 1 1 calc R . .
H17C H 0.3829 -0.1650 0.4432 0.089 Uiso 1 1 calc R . .
C18 C 0.26936(14) 0.16884(10) 1.08200(16) 0.0223(4) Uani 1 1 d . . .
C19 C 0.26134(15) 0.24638(10) 1.04448(17) 0.0239(4) Uani 1 1 d . . .
C20 C 0.32412(15) 0.30199(11) 1.11399(16) 0.0247(4) Uani 1 1 d . . .
H20 H 0.3200 0.3532 1.0893 0.030 Uiso 1 1 calc R . .
C21 C 0.39289(15) 0.28180(11) 1.21983(16) 0.0255(4) Uani 1 1 d . . .
C22 C 0.40192(15) 0.20584(11) 1.25538(17) 0.0264(4) Uani 1 1 d . . .
H22 H 0.4491 0.1925 1.3256 0.032 Uiso 1 1 calc R . .
C23 C 0.34075(15) 0.14852(11) 1.18662(16) 0.0255(4) Uani 1 1 d . . .
C24 C 0.35295(17) 0.06588(12) 1.22768(19) 0.0367(5) Uani 1 1 d . . .
H24A H 0.2871 0.0499 1.2553 0.055 Uiso 1 1 calc R . .
H24B H 0.4152 0.0614 1.2914 0.055 Uiso 1 1 calc R . .
H24C H 0.3643 0.0337 1.1624 0.055 Uiso 1 1 calc R . .
C25 C 0.18493(16) 0.26993(11) 0.93162(18) 0.0297(5) Uani 1 1 d . . .
H25A H 0.1883 0.3248 0.9220 0.045 Uiso 1 1 calc R . .
H25B H 0.1106 0.2551 0.9364 0.045 Uiso 1 1 calc R . .
H25C H 0.2072 0.2449 0.8646 0.045 Uiso 1 1 calc R . .
C26 C 0.51848(17) 0.32384(13) 1.39279(18) 0.0380(5) Uani 1 1 d . . .
H26A H 0.4767 0.2995 1.4460 0.057 Uiso 1 1 calc R . .
H26B H 0.5512 0.3704 1.4285 0.057 Uiso 1 1 calc R . .
H26C H 0.5757 0.2896 1.3776 0.057 Uiso 1 1 calc R . .
C27 C 0.8531(2) 0.26047(13) 1.0127(2) 0.0478(6) Uani 1 1 d . . .
H27A H 0.8078 0.2254 1.0479 0.072 Uiso 1 1 calc R . .
H27B H 0.8388 0.3123 1.0352 0.072 Uiso 1 1 calc R . .
H27C H 0.9296 0.2484 1.0403 0.072 Uiso 1 1 calc R . .
C28 C 0.8590(2) 0.15279(14) 0.8409(2) 0.0635(8) Uani 1 1 d . . .
H28A H 0.9365 0.1463 0.8710 0.095 Uiso 1 1 calc R . .
H28B H 0.8430 0.1376 0.7586 0.095 Uiso 1 1 calc R . .
H28C H 0.8173 0.1213 0.8862 0.095 Uiso 1 1 calc R . .

loop_
_atom_site_aniso_label
_atom_site_aniso_U_11
_atom_site_aniso_U_22
_atom_site_aniso_U_33
_atom_site_aniso_U_23
_atom_site_aniso_U_13
_atom_site_aniso_U_12
S1 0.0446(4) 0.0416(4) 0.0426(4) 0.0068(2) 0.0067(3) 0.0101(2)
O1 0.0259(7) 0.0336(8) 0.0268(8) -0.0085(6) 0.0017(6) -0.0058(6)
O2 0.0577(10) 0.0407(9) 0.0271(8) -0.0011(6) 0.0201(7) 0.0091(7)
C1 0.0198(10) 0.0244(10) 0.0186(10) 0.0035(7) 0.0036(8) 0.0019(7)
C2 0.0187(9) 0.0237(10) 0.0203(10) 0.0018(7) 0.0025(8) 0.0002(7)
C3 0.0204(10) 0.0248(10) 0.0202(10) 0.0014(7) 0.0022(8) 0.0001(7)
C4 0.0199(10) 0.0300(10) 0.0248(11) 0.0012(8) 0.0058(8) -0.0035(8)
C5 0.0204(10) 0.0292(10) 0.0188(10) 0.0013(8) 0.0043(8) 0.0011(8)
C6 0.0194(10) 0.0250(10) 0.0198(10) 0.0027(7) 0.0034(8) 0.0024(7)
C7 0.0236(10) 0.0292(10) 0.0183(10) -0.0020(8) 0.0043(8) 0.0001(8)
C8 0.0232(10) 0.0257(10) 0.0215(10) -0.0029(8) 0.0016(8) -0.0014(8)
C9 0.0199(10) 0.0275(10) 0.0211(11) -0.0012(8) 0.0052(8) -0.0055(8)
C10 0.0225(10) 0.0249(10) 0.0250(11) -0.0004(8) 0.0047(8) -0.0048(8)
C11 0.0319(11) 0.0306(11) 0.0191(11) 0.0026(8) 0.0034(9) -0.0039(8)
C12 0.0370(12) 0.0299(11) 0.0229(11) -0.0015(8) 0.0139(9) -0.0030(9)
C13 0.0271(11) 0.0309(11) 0.0313(12) 0.0007(8) 0.0112(9) 0.0038(8)
C14 0.0255(10) 0.0330(11) 0.0209(11) 0.0009(8) 0.0070(8) -0.0027(8)
C15 0.0340(12) 0.0464(13) 0.0283(12) 0.0032(9) 0.0063(9) 0.0123(10)
C16 0.0279(11) 0.0357(11) 0.0283(12) 0.0042(9) 0.0047(9) 0.0035(9)
C17 0.0712(19) 0.0722(18) 0.0433(16) -0.0043(13) 0.0322(14) 0.0227(15)
C18 0.0188(9) 0.0290(10) 0.0207(10) -0.0004(8) 0.0077(8) -0.0017(7)
C19 0.0199(10) 0.0309(11) 0.0221(11) 0.0005(8) 0.0074(8) -0.0008(8)
C20 0.0229(10) 0.0264(10) 0.0263(11) -0.0006(8) 0.0083(8) -0.0008(8)
C21 0.0195(10) 0.0333(11) 0.0254(11) -0.0051(8) 0.0083(8) -0.0042(8)
C22 0.0197(10) 0.0383(12) 0.0206(10) -0.0007(8) 0.0020(8) 0.0000(8)
C23 0.0206(10) 0.0316(11) 0.0251(11) 0.0016(8) 0.0060(8) -0.0015(8)
C24 0.0336(12) 0.0344(12) 0.0383(13) 0.0063(9) -0.0039(10) -0.0058(9)
C25 0.0282(11) 0.0313(11) 0.0287(12) 0.0013(8) 0.0027(9) -0.0009(8)
C26 0.0311(12) 0.0488(13) 0.0321(13) -0.0102(10) 0.0002(10) -0.0085(10)
C27 0.0500(15) 0.0435(14) 0.0498(16) -0.0052(11) 0.0080(12) -0.0031(11)
C28 0.0789(19) 0.0549(17) 0.0484(16) -0.0087(12) -0.0110(14) 0.0257(14)

loop_
_atom_type_symbol
_atom_type_description
_atom_type_scat_dispersion_real
_atom_type_scat_dispersion_imag
_atom_type_scat_source
C C 0.0033 0.0016 'International Tables Vol C Tables 4.2.6.8 and 6.1.1.4'
H H 0.0000 0.0000 'International Tables Vol C Tables 4.2.6.8 and 6.1.1.4'
S S 0.1246 0.1234 'International Tables Vol C Tables 4.2.6.8 and 6.1.1.4'
O O 0.0106 0.0060 'International Tables Vol C Tables 4.2.6.8 and 6.1.1.4'

loop_
_geom_angle_atom_site_label_1
_geom_angle_atom_site_label_2
_geom_angle_atom_site_label_3
_geom_angle
_geom_angle_site_symmetry_1
_geom_angle_site_symmetry_3
_geom_angle_publ_flag
C27 S1 C28 98.84(12) . . ?
C21 O1 C26 117.64(15) . . ?
C12 O2 C17 117.56(16) . . ?
C6 C1 C2 120.39(16) . . ?
C6 C1 C1 120.1(2) . 3_557 ?
C2 C1 C1 119.5(2) . 3_557 ?
C3 C2 C1 119.21(16) . . ?
C3 C2 C8 122.29(16) . 3_557 ?
C1 C2 C8 118.49(16) . 3_557 ?
C4 C3 C2 118.94(16) . . ?
C4 C3 C18 120.09(16) . . ?
C2 C3 C18 120.96(15) . . ?
C5 C4 C3 122.95(16) . . ?
C5 C4 H4 118.5 . . ?
C3 C4 H4 118.5 . . ?
C4 C5 C6 119.35(16) . . ?
C4 C5 C9 119.72(16) . . ?
C6 C5 C9 120.92(16) . . ?
C5 C6 C1 119.11(16) . . ?
C5 C6 C7 122.34(16) . . ?
C1 C6 C7 118.54(16) . . ?
C8 C7 C6 121.45(16) . . ?
C8 C7 H7 119.3 . . ?
C6 C7 H7 119.3 . . ?
C7 C8 C2 121.85(17) . 3_557 ?
C7 C8 H8 119.1 . . ?
C2 C8 H8 119.1 3_557 . ?
C14 C9 C10 120.12(16) . . ?
C14 C9 C5 120.06(16) . . ?
C10 C9 C5 119.81(17) . . ?
C11 C10 C9 119.03(18) . . ?
C11 C10 C16 120.11(17) . . ?
C9 C10 C16 120.84(16) . . ?
C12 C11 C10 120.68(18) . . ?
C12 C11 H11 119.7 . . ?
C10 C11 H11 119.7 . . ?
O2 C12 C13 124.01(18) . . ?
O2 C12 C11 115.78(17) . . ?
C13 C12 C11 120.19(17) . . ?
C12 C13 C14 120.27(18) . . ?
C12 C13 H13 119.9 . . ?
C14 C13 H13 119.9 . . ?
C13 C14 C9 119.69(17) . . ?
C13 C14 C15 119.38(17) . . ?
C9 C14 C15 120.93(16) . . ?
C14 C15 H15A 109.5 . . ?
C14 C15 H15B 109.5 . . ?
H15A C15 H15B 109.5 . . ?
C14 C15 H15C 109.5 . . ?
H15A C15 H15C 109.5 . . ?
H15B C15 H15C 109.5 . . ?
C10 C16 H16A 109.5 . . ?
C10 C16 H16B 109.5 . . ?
H16A C16 H16B 109.5 . . ?
C10 C16 H16C 109.5 . . ?
H16A C16 H16C 109.5 . . ?
H16B C16 H16C 109.5 . . ?
O2 C17 H17A 109.5 . . ?
O2 C17 H17B 109.5 . . ?
H17A C17 H17B 109.5 . . ?
O2 C17 H17C 109.5 . . ?
H17A C17 H17C 109.5 . . ?
H17B C17 H17C 109.5 . . ?
C23 C18 C19 120.01(17) . . ?
C23 C18 C3 120.05(16) . . ?
C19 C18 C3 119.94(16) . . ?
C20 C19 C18 119.16(17) . . ?
C20 C19 C25 119.72(17) . . ?
C18 C19 C25 121.11(16) . . ?
C21 C20 C19 120.63(18) . . ?
C21 C20 H20 119.7 . . ?
C19 C20 H20 119.7 . . ?
O1 C21 C22 124.26(17) . . ?
O1 C21 C20 115.63(17) . . ?
C22 C21 C20 120.10(17) . . ?
C21 C22 C23 120.54(18) . . ?
C21 C22 H22 119.7 . . ?
C23 C22 H22 119.7 . . ?
C18 C23 C22 119.52(18) . . ?
C18 C23 C24 121.24(17) . . ?
C22 C23 C24 119.23(17) . . ?
C23 C24 H24A 109.5 . . ?
C23 C24 H24B 109.5 . . ?
H24A C24 H24B 109.5 . . ?
C23 C24 H24C 109.5 . . ?
H24A C24 H24C 109.5 . . ?
H24B C24 H24C 109.5 . . ?
C19 C25 H25A 109.5 . . ?
C19 C25 H25B 109.5 . . ?
H25A C25 H25B 109.5 . . ?
C19 C25 H25C 109.5 . . ?
H25A C25 H25C 109.5 . . ?
H25B C25 H25C 109.5 . . ?
O1 C26 H26A 109.5 . . ?
O1 C26 H26B 109.5 . . ?
H26A C26 H26B 109.5 . . ?
O1 C26 H26C 109.5 . . ?
H26A C26 H26C 109.5 . . ?
H26B C26 H26C 109.5 . . ?
S1 C27 H27A 109.5 . . ?
S1 C27 H27B 109.5 . . ?
H27A C27 H27B 109.5 . . ?
S1 C27 H27C 109.5 . . ?
H27A C27 H27C 109.5 . . ?
H27B C27 H27C 109.5 . . ?
S1 C28 H28A 109.5 . . ?
S1 C28 H28B 109.5 . . ?
H28A C28 H28B 109.5 . . ?
S1 C28 H28C 109.5 . . ?
H28A C28 H28C 109.5 . . ?
H28B C28 H28C 109.5 . . ?

loop_
_geom_bond_atom_site_label_1
_geom_bond_atom_site_label_2
_geom_bond_distance
_geom_bond_site_symmetry_2
_geom_bond_publ_flag
S1 C27 1.788(3) . ?
S1 C28 1.789(2) . ?
O1 C21 1.373(2) . ?
O1 C26 1.422(2) . ?
O2 C12 1.373(2) . ?
O2 C17 1.423(3) . ?
C1 C6 1.423(3) . ?
C1 C2 1.425(2) . ?
C1 C1 1.436(3) 3_557 ?
C2 C3 1.414(2) . ?
C2 C8 1.430(2) 3_557 ?
C3 C4 1.392(2) . ?
C3 C18 1.495(2) . ?
C4 C5 1.384(3) . ?
C4 H4 0.9300 . ?
C5 C6 1.412(2) . ?
C5 C9 1.496(2) . ?
C6 C7 1.428(2) . ?
C7 C8 1.351(2) . ?
C7 H7 0.9300 . ?
C8 C2 1.430(2) 3_557 ?
C8 H8 0.9300 . ?
C9 C14 1.395(3) . ?
C9 C10 1.405(3) . ?
C10 C11 1.393(3) . ?
C10 C16 1.503(3) . ?
C11 C12 1.385(3) . ?
C11 H11 0.9300 . ?
C12 C13 1.382(3) . ?
C13 C14 1.394(2) . ?
C13 H13 0.9300 . ?
C14 C15 1.505(3) . ?
C15 H15A 0.9600 . ?
C15 H15B 0.9600 . ?
C15 H15C 0.9600 . ?
C16 H16A 0.9600 . ?
C16 H16B 0.9600 . ?
C16 H16C 0.9600 . ?
C17 H17A 0.9600 . ?
C17 H17B 0.9600 . ?
C17 H17C 0.9600 . ?
C18 C23 1.394(3) . ?
C18 C19 1.410(2) . ?
C19 C20 1.392(3) . ?
C19 C25 1.508(3) . ?
C20 C21 1.389(3) . ?
C20 H20 0.9300 . ?
C21 C22 1.377(3) . ?
C22 C23 1.400(3) . ?
C22 H22 0.9300 . ?
C23 C24 1.508(3) . ?
C24 H24A 0.9600 . ?
C24 H24B 0.9600 . ?
C24 H24C 0.9600 . ?
C25 H25A 0.9600 . ?
C25 H25B 0.9600 . ?
C25 H25C 0.9600 . ?
C26 H26A 0.9600 . ?
C26 H26B 0.9600 . ?
C26 H26C 0.9600 . ?
C27 H27A 0.9600 . ?
C27 H27B 0.9600 . ?
C27 H27C 0.9600 . ?
C28 H28A 0.9600 . ?
C28 H28B 0.9600 . ?
C28 H28C 0.9600 . ?

loop_
_geom_torsion_atom_site_label_1
_geom_torsion_atom_site_label_2
_geom_torsion_atom_site_label_3
_geom_torsion_atom_site_label_4
_geom_torsion
_geom_torsion_site_symmetry_1
_geom_torsion_site_symmetry_2
_geom_torsion_site_symmetry_3
_geom_torsion_site_symmetry_4
_geom_torsion_publ_flag
C6 C1 C2 C3 -0.5(3) . . . . ?
C1 C1 C2 C3 179.08(19) 3_557 . . . ?
C6 C1 C2 C8 178.32(16) . . . 3_557 ?
C1 C1 C2 C8 -2.1(3) 3_557 . . 3_557 ?
C1 C2 C3 C4 1.8(3) . . . . ?
C8 C2 C3 C4 -177.01(17) 3_557 . . . ?
C1 C2 C3 C18 -177.08(16) . . . . ?
C8 C2 C3 C18 4.1(3) 3_557 . . . ?
C2 C3 C4 C5 -0.9(3) . . . . ?
C18 C3 C4 C5 177.94(17) . . . . ?
C3 C4 C5 C6 -1.2(3) . . . . ?
C3 C4 C5 C9 179.91(17) . . . . ?
C4 C5 C6 C1 2.5(3) . . . . ?
C9 C5 C6 C1 -178.68(16) . . . . ?
C4 C5 C6 C7 -177.29(17) . . . . ?
C9 C5 C6 C7 1.6(3) . . . . ?
C2 C1 C6 C5 -1.6(3) . . . . ?
C1 C1 C6 C5 178.78(19) 3_557 . . . ?
C2 C1 C6 C7 178.16(16) . . . . ?
C1 C1 C6 C7 -1.4(3) 3_557 . . . ?
C5 C6 C7 C8 -178.61(17) . . . . ?
C1 C6 C7 C8 1.6(3) . . . . ?
C6 C7 C8 C2 0.1(3) . . . 3_557 ?
C4 C5 C9 C14 81.5(2) . . . . ?
C6 C5 C9 C14 -97.3(2) . . . . ?
C4 C5 C9 C10 -97.7(2) . . . . ?
C6 C5 C9 C10 83.4(2) . . . . ?
C14 C9 C10 C11 0.5(3) . . . . ?
C5 C9 C10 C11 179.76(16) . . . . ?
C14 C9 C10 C16 -177.88(17) . . . . ?
C5 C9 C10 C16 1.4(3) . . . . ?
C9 C10 C11 C12 0.2(3) . . . . ?
C16 C10 C11 C12 178.59(17) . . . . ?
C17 O2 C12 C13 -8.0(3) . . . . ?
C17 O2 C12 C11 173.1(2) . . . . ?
C10 C11 C12 O2 177.68(16) . . . . ?
C10 C11 C12 C13 -1.2(3) . . . . ?
O2 C12 C13 C14 -177.28(17) . . . . ?
C11 C12 C13 C14 1.5(3) . . . . ?
C12 C13 C14 C9 -0.8(3) . . . . ?
C12 C13 C14 C15 178.81(18) . . . . ?
C10 C9 C14 C13 -0.2(3) . . . . ?
C5 C9 C14 C13 -179.46(16) . . . . ?
C10 C9 C14 C15 -179.80(17) . . . . ?
C5 C9 C14 C15 0.9(3) . . . . ?
C4 C3 C18 C23 -104.5(2) . . . . ?
C2 C3 C18 C23 74.4(2) . . . . ?
C4 C3 C18 C19 75.9(2) . . . . ?
C2 C3 C18 C19 -105.2(2) . . . . ?
C23 C18 C19 C20 -1.0(3) . . . . ?
C3 C18 C19 C20 178.60(16) . . . . ?
C23 C18 C19 C25 179.91(16) . . . . ?
C3 C18 C19 C25 -0.5(3) . . . . ?
C18 C19 C20 C21 -0.8(3) . . . . ?
C25 C19 C20 C21 178.35(16) . . . . ?
C26 O1 C21 C22 0.7(3) . . . . ?
C26 O1 C21 C20 179.86(16) . . . . ?
C19 C20 C21 O1 -177.35(15) . . . . ?
C19 C20 C21 C22 1.8(3) . . . . ?
O1 C21 C22 C23 178.01(16) . . . . ?
C20 C21 C22 C23 -1.1(3) . . . . ?
C19 C18 C23 C22 1.7(3) . . . . ?
C3 C18 C23 C22 -177.88(16) . . . . ?
C19 C18 C23 C24 -178.68(17) . . . . ?
C3 C18 C23 C24 1.8(3) . . . . ?
C21 C22 C23 C18 -0.7(3) . . . . ?
C21 C22 C23 C24 179.69(17) . . . . ?
